data_7132394
loop_
_publ_author_name
'Gridneva, Tatiana'
'Karimata, Ayumu'
'Bansal, Richa'
'Fayzullin, Robert R.'
'Vasylevskyi, Serhii'
'Bruhacs, Andrew'
'Khusnutdinova, Julia R.'

_publ_section_title
;
 Deep-red photoluminescent mechanoresponsive polymers with dynamic
 Cu<sup>I</sup>-arylamide mechanophores.
;
_journal_issue 2
_journal_name_full 'Chemical communications (Cambridge, England)'
_journal_page_first 212
_journal_page_last 215
_journal_paper_doi 10.1039/d3cc04643e
_journal_volume 60
_journal_year 2023
_chemical_formula_moiety 'C48 H32 Cu4 N4'
_chemical_formula_sum 'C48 H32 Cu4 N4'
_chemical_formula_weight 918.93
_space_group_crystal_system triclinic
_space_group_IT_number 2
_space_group_name_Hall '-P 1'
_space_group_name_H-M_alt 'P -1'
_atom_sites_solution_hydrogens geom
_audit_creation_method SHELXL-2018/3
_audit_update_record
;
2023-07-20 deposited with the CCDC.	2023-11-24 downloaded from the CCDC.
;
_cell_angle_alpha 89.3747(13)
_cell_angle_beta 75.0262(17)
_cell_angle_gamma 86.6760(15)
_cell_formula_units_Z 1
_cell_length_a 9.5755(2)
_cell_length_b 9.91553(16)
_cell_length_c 10.19785(18)
_cell_measurement_reflns_used 15663
_cell_measurement_temperature 100(2)
_cell_measurement_theta_max 79.5370
_cell_measurement_theta_min 4.4750
_cell_volume 933.79(3)
_computing_cell_refinement 'CrysAlisPro 1.171.42.95a (Rigaku OD, 2023)'
_computing_data_collection 'CrysAlisPro 1.171.42.95a (Rigaku OD, 2023)'
_computing_data_reduction 'CrysAlisPro 1.171.42.95a (Rigaku OD, 2023)'
_computing_molecular_graphics
;
WinGX (Farrugia, 2012); ORTEP-3 (Farrugia, 2012);
PLATON (Spek, 2009); Olex2 (Dolomanov et al., 2009)
;
_computing_publication_material
;
WinGX (Farrugia, 2012); ORTEP-3 (Farrugia, 2012);
PLATON (Spek, 2009); Olex2 (Dolomanov et al., 2009)
;
_computing_structure_refinement 'SHELXL-2018/3 (Sheldrick, 2015)'
_computing_structure_solution 'SHELXT-2018/2 (Sheldrick, 2015)'
_diffrn_ambient_temperature 100(2)
_diffrn_measured_fraction_theta_full 0.993
_diffrn_measured_fraction_theta_max 0.969
_diffrn_measurement_device_type 'Rigaku XtaLAB Pro: Kappa dual offset/far'
_diffrn_measurement_method '\w scans'
_diffrn_radiation_probe x-ray
_diffrn_radiation_type CuK\a
_diffrn_radiation_wavelength 1.54184
_diffrn_reflns_av_R_equivalents 0.0355
_diffrn_reflns_av_unetI/netI 0.0292
_diffrn_reflns_Laue_measured_fraction_full 0.993
_diffrn_reflns_Laue_measured_fraction_max 0.969
_diffrn_reflns_limit_h_max 12
_diffrn_reflns_limit_h_min -12
_diffrn_reflns_limit_k_max 12
_diffrn_reflns_limit_k_min -12
_diffrn_reflns_limit_l_max 10
_diffrn_reflns_limit_l_min -12
_diffrn_reflns_number 16400
_diffrn_reflns_point_group_measured_fraction_full 0.993
_diffrn_reflns_point_group_measured_fraction_max 0.969
_diffrn_reflns_theta_full 67.684
_diffrn_reflns_theta_max 79.862
_diffrn_reflns_theta_min 4.467
_diffrn_source 'microfocus sealed X-ray tube'
_exptl_absorpt_coefficient_mu 2.882
_exptl_absorpt_correction_T_max 1.000
_exptl_absorpt_correction_T_min 0.828
_exptl_absorpt_correction_type gaussian
_exptl_absorpt_process_details
;
CrysAlisPro 1.171.42.95a (Rigaku Oxford Diffraction, 2023).
Numerical absorption correction based on gaussian integration over
a multifaceted crystal model. Empirical absorption correction using
spherical harmonics, frame scaling and detector area scaling,
implemented in SCALE3 ABSPACK scaling algorithm.
;
_exptl_crystal_colour yellow
_exptl_crystal_density_diffrn 1.634
_exptl_crystal_description prism
_exptl_crystal_F_000 464
_exptl_crystal_recrystallization_method MeCN/diethylether
_exptl_crystal_size_max 0.124
_exptl_crystal_size_mid 0.108
_exptl_crystal_size_min 0.059
_refine_diff_density_max 0.563
_refine_diff_density_min -0.709
_refine_diff_density_rms 0.092
_refine_ls_extinction_method none
_refine_ls_goodness_of_fit_ref 1.073
_refine_ls_hydrogen_treatment constr
_refine_ls_matrix_type full
_refine_ls_number_parameters 253
_refine_ls_number_reflns 3941
_refine_ls_number_restraints 0
_refine_ls_restrained_S_all 1.073
_refine_ls_R_factor_all 0.0355
_refine_ls_R_factor_gt 0.0343
_refine_ls_shift/su_max 0.001
_refine_ls_shift/su_mean 0.000
_refine_ls_structure_factor_coef Fsqd
_refine_ls_weighting_details 'w=1/[\s^2^(Fo^2^)+(0.0561P)^2^+0.8250P] where P=(Fo^2^+2Fc^2^)/3'
_refine_ls_weighting_scheme calc
_refine_ls_wR_factor_gt 0.0952
_refine_ls_wR_factor_ref 0.0962
_reflns_Friedel_coverage 0.000
_reflns_number_gt 3745
_reflns_number_total 3941
_reflns_threshold_expression 'I > 2\s(I)'
_cod_data_source_file d3cc04643e5.cif
_cod_data_source_block jk1264
_cod_depositor_comments 'Adding full bibliography for 7132392--7132402.cif.'
_cod_database_code 7132394
_shelx_shelxl_version_number 2018/3
_shelx_space_group_comment
;
The symmetry employed for this shelxl refinement is uniquely defined
by the following loop, which should always be used as a source of
symmetry information in preference to the above space-group names.
They are only intended as comments.
;
_shelx_estimated_absorpt_t_min 0.716
_shelx_estimated_absorpt_t_max 0.848

loop_
_space_group_symop_operation_xyz
'x, y, z'
'-x, -y, -z'

loop_
_atom_site_label
_atom_site_type_symbol
_atom_site_fract_x
_atom_site_fract_y
_atom_site_fract_z
_atom_site_U_iso_or_equiv
_atom_site_adp_type
_atom_site_occupancy
_atom_site_site_symmetry_order
_atom_site_calc_flag
_atom_site_refinement_flags_posn
_atom_site_refinement_flags_adp
_atom_site_refinement_flags_occupancy
_atom_site_disorder_assembly
_atom_site_disorder_group
Cu1 Cu 0.50567(3) 0.59048(3) 0.65542(3) 0.01368(10) Uani 1 1 d . . . . .
Cu2 Cu 0.53345(3) 0.33160(3) 0.58075(3) 0.01398(10) Uani 1 1 d . . . . .
N1 N 0.54805(18) 0.42718(17) 0.73830(17) 0.0138(3) Uani 1 1 d . . . . .
N2 N 0.53161(17) 0.23794(16) 0.42123(17) 0.0134(3) Uani 1 1 d . . . . .
C101 C 0.6895(2) 0.39917(19) 0.7552(2) 0.0155(4) Uani 1 1 d . . . . .
C102 C 0.8210(2) 0.4306(2) 0.6668(2) 0.0207(4) Uani 1 1 d . . . . .
H102 H 0.824064 0.476403 0.583825 0.025 Uiso 1 1 calc R U . . .
C103 C 0.9470(2) 0.3930(2) 0.7039(3) 0.0244(5) Uani 1 1 d . . . . .
H103 H 1.037752 0.413671 0.645600 0.029 Uiso 1 1 calc R U . . .
C104 C 0.9431(2) 0.3250(2) 0.8258(3) 0.0246(5) Uani 1 1 d . . . . .
H104 H 1.031204 0.299060 0.848155 0.030 Uiso 1 1 calc R U . . .
C105 C 0.8128(2) 0.2950(2) 0.9141(2) 0.0208(4) Uani 1 1 d . . . . .
H105 H 0.810664 0.248951 0.996716 0.025 Uiso 1 1 calc R U . . .
C106 C 0.6841(2) 0.33381(19) 0.8793(2) 0.0154(4) Uani 1 1 d . . . . .
C107 C 0.5322(2) 0.32385(19) 0.9470(2) 0.0149(4) Uani 1 1 d . . . . .
C108 C 0.4591(2) 0.2693(2) 1.0709(2) 0.0192(4) Uani 1 1 d . . . . .
H108 H 0.511195 0.226251 1.128880 0.023 Uiso 1 1 calc R U . . .
C109 C 0.3088(2) 0.2792(2) 1.1076(2) 0.0213(4) Uani 1 1 d . . . . .
H109 H 0.257704 0.242611 1.191647 0.026 Uiso 1 1 calc R U . . .
C110 C 0.2316(2) 0.3425(2) 1.0225(2) 0.0194(4) Uani 1 1 d . . . . .
H110 H 0.128789 0.350327 1.050878 0.023 Uiso 1 1 calc R U . . .
C111 C 0.3025(2) 0.3940(2) 0.8973(2) 0.0165(4) Uani 1 1 d . . . . .
H111 H 0.249896 0.435523 0.838960 0.020 Uiso 1 1 calc R U . . .
C112 C 0.4536(2) 0.38287(19) 0.8600(2) 0.0140(4) Uani 1 1 d . . . . .
C201 C 0.6612(2) 0.1720(2) 0.3419(2) 0.0148(4) Uani 1 1 d . . . . .
C202 C 0.8019(2) 0.2129(2) 0.3207(2) 0.0201(4) Uani 1 1 d . . . . .
H202 H 0.821337 0.293059 0.361361 0.024 Uiso 1 1 calc R U . . .
C203 C 0.9128(2) 0.1327(2) 0.2382(2) 0.0237(5) Uani 1 1 d . . . . .
H203 H 1.009882 0.158290 0.222109 0.028 Uiso 1 1 calc R U . . .
C204 C 0.8841(2) 0.0146(2) 0.1783(2) 0.0253(5) Uani 1 1 d . . . . .
H204 H 0.962079 -0.039007 0.122765 0.030 Uiso 1 1 calc R U . . .
C205 C 0.7441(2) -0.0253(2) 0.1987(2) 0.0218(4) Uani 1 1 d . . . . .
H205 H 0.725247 -0.104667 0.156329 0.026 Uiso 1 1 calc R U . . .
C206 C 0.6306(2) 0.0534(2) 0.2829(2) 0.0159(4) Uani 1 1 d . . . . .
C207 C 0.4755(2) 0.04158(19) 0.3284(2) 0.0151(4) Uani 1 1 d . . . . .
C208 C 0.3815(2) -0.0505(2) 0.3005(2) 0.0193(4) Uani 1 1 d . . . . .
H208 H 0.417895 -0.125094 0.241542 0.023 Uiso 1 1 calc R U . . .
C209 C 0.2338(2) -0.0309(2) 0.3607(2) 0.0222(4) Uani 1 1 d . . . . .
H209 H 0.168741 -0.092349 0.342289 0.027 Uiso 1 1 calc R U . . .
C210 C 0.1805(2) 0.0785(2) 0.4480(2) 0.0211(4) Uani 1 1 d . . . . .
H210 H 0.079587 0.089375 0.489447 0.025 Uiso 1 1 calc R U . . .
C211 C 0.2722(2) 0.1714(2) 0.4755(2) 0.0172(4) Uani 1 1 d . . . . .
H211 H 0.235420 0.245689 0.534824 0.021 Uiso 1 1 calc R U . . .
C212 C 0.4199(2) 0.15253(19) 0.41339(19) 0.0130(4) Uani 1 1 d . . . . .

loop_
_atom_site_aniso_label
_atom_site_aniso_U_11
_atom_site_aniso_U_22
_atom_site_aniso_U_33
_atom_site_aniso_U_23
_atom_site_aniso_U_13
_atom_site_aniso_U_12
Cu1 0.01428(16) 0.01135(16) 0.01543(16) 0.00119(11) -0.00346(11) -0.00286(11)
Cu2 0.01516(16) 0.01292(17) 0.01407(16) -0.00059(11) -0.00361(12) -0.00308(11)
N1 0.0146(7) 0.0136(8) 0.0136(8) -0.0001(6) -0.0039(6) -0.0027(6)
N2 0.0125(7) 0.0119(8) 0.0156(8) 0.0000(6) -0.0029(6) -0.0031(6)
C101 0.0163(9) 0.0112(9) 0.0195(9) -0.0019(7) -0.0052(7) -0.0031(7)
C102 0.0207(10) 0.0184(10) 0.0211(10) -0.0006(8) -0.0018(8) -0.0025(8)
C103 0.0152(9) 0.0217(11) 0.0345(12) -0.0014(9) -0.0024(9) -0.0035(8)
C104 0.0171(10) 0.0194(10) 0.0402(13) -0.0025(9) -0.0127(9) 0.0008(8)
C105 0.0217(10) 0.0165(10) 0.0271(11) 0.0005(8) -0.0114(8) -0.0029(8)
C106 0.0192(9) 0.0112(9) 0.0172(9) -0.0017(7) -0.0068(7) -0.0034(7)
C107 0.0187(9) 0.0108(9) 0.0166(9) -0.0009(7) -0.0067(8) -0.0032(7)
C108 0.0248(10) 0.0175(10) 0.0170(9) 0.0014(7) -0.0073(8) -0.0062(8)
C109 0.0272(11) 0.0196(10) 0.0157(9) 0.0013(8) -0.0017(8) -0.0093(8)
C110 0.0172(9) 0.0184(10) 0.0209(10) -0.0030(8) -0.0005(8) -0.0058(7)
C111 0.0170(9) 0.0139(9) 0.0195(9) -0.0013(7) -0.0058(7) -0.0030(7)
C112 0.0169(9) 0.0110(8) 0.0143(9) -0.0009(7) -0.0038(7) -0.0034(7)
C201 0.0146(9) 0.0147(9) 0.0144(9) 0.0012(7) -0.0028(7) -0.0003(7)
C202 0.0173(9) 0.0222(10) 0.0213(10) 0.0031(8) -0.0051(8) -0.0036(8)
C203 0.0137(9) 0.0314(12) 0.0238(11) 0.0095(9) -0.0017(8) -0.0007(8)
C204 0.0210(10) 0.0260(11) 0.0226(11) 0.0048(9) 0.0037(8) 0.0077(9)
C205 0.0248(10) 0.0179(10) 0.0196(10) 0.0010(8) -0.0011(8) 0.0029(8)
C206 0.0172(9) 0.0131(9) 0.0168(9) 0.0020(7) -0.0032(7) -0.0009(7)
C207 0.0183(9) 0.0115(9) 0.0150(9) 0.0016(7) -0.0034(7) -0.0021(7)
C208 0.0256(10) 0.0120(9) 0.0221(10) 0.0009(7) -0.0085(8) -0.0056(8)
C209 0.0235(10) 0.0224(11) 0.0229(10) 0.0056(8) -0.0079(8) -0.0123(8)
C210 0.0147(9) 0.0241(11) 0.0233(10) 0.0055(8) -0.0019(8) -0.0064(8)
C211 0.0164(9) 0.0147(9) 0.0187(9) 0.0016(7) -0.0015(7) -0.0015(7)
C212 0.0144(9) 0.0113(9) 0.0144(9) 0.0017(7) -0.0051(7) -0.0031(7)

loop_
_atom_type_symbol
_atom_type_description
_atom_type_scat_dispersion_real
_atom_type_scat_dispersion_imag
_atom_type_scat_source
C C 0.0181 0.0091 'International Tables Vol C Tables 4.2.6.8 and 6.1.1.4'
H H 0.0000 0.0000 'International Tables Vol C Tables 4.2.6.8 and 6.1.1.4'
Cu Cu -1.9646 0.5888 'International Tables Vol C Tables 4.2.6.8 and 6.1.1.4'
N N 0.0311 0.0180 'International Tables Vol C Tables 4.2.6.8 and 6.1.1.4'

loop_
_geom_angle_atom_site_label_1
_geom_angle_atom_site_label_2
_geom_angle_atom_site_label_3
_geom_angle
_geom_angle_site_symmetry_1
_geom_angle_site_symmetry_3
_geom_angle_publ_flag
N1 Cu1 N2 176.36(7) . 2_666 ?
N1 Cu1 Cu2 137.53(5) . 2_666 ?
N2 Cu1 Cu2 45.72(5) 2_666 2_666 ?
N1 Cu1 Cu2 45.91(5) . . ?
N2 Cu1 Cu2 137.44(5) 2_666 . ?
Cu2 Cu1 Cu2 91.734(12) 2_666 . ?
N2 Cu2 N1 176.44(7) . . ?
N2 Cu2 Cu1 46.70(5) . 2_666 ?
N1 Cu2 Cu1 133.33(5) . 2_666 ?
N2 Cu2 Cu1 134.95(5) . . ?
N1 Cu2 Cu1 45.17(5) . . ?
Cu1 Cu2 Cu1 88.266(12) 2_666 . ?
C112 N1 C101 104.98(16) . . ?
C112 N1 Cu1 120.90(13) . . ?
C101 N1 Cu1 119.44(13) . . ?
C112 N1 Cu2 113.31(13) . . ?
C101 N1 Cu2 108.00(12) . . ?
Cu1 N1 Cu2 88.92(7) . . ?
C212 N2 C201 105.01(15) . . ?
C212 N2 Cu2 123.00(13) . . ?
C201 N2 Cu2 119.92(13) . . ?
C212 N2 Cu1 108.30(12) . 2_666 ?
C201 N2 Cu1 110.91(12) . 2_666 ?
Cu2 N2 Cu1 87.57(7) . 2_666 ?
C102 C101 C106 121.34(19) . . ?
C102 C101 N1 127.70(19) . . ?
C106 C101 N1 110.96(17) . . ?
C103 C102 C101 117.8(2) . . ?
C103 C102 H102 121.1 . . ?
C101 C102 H102 121.1 . . ?
C102 C103 C104 121.3(2) . . ?
C102 C103 H103 119.4 . . ?
C104 C103 H103 119.4 . . ?
C105 C104 C103 120.9(2) . . ?
C105 C104 H104 119.5 . . ?
C103 C104 H104 119.5 . . ?
C104 C105 C106 118.7(2) . . ?
C104 C105 H105 120.6 . . ?
C106 C105 H105 120.6 . . ?
C105 C106 C101 119.88(19) . . ?
C105 C106 C107 133.71(19) . . ?
C101 C106 C107 106.41(17) . . ?
C108 C107 C112 119.99(19) . . ?
C108 C107 C106 133.31(19) . . ?
C112 C107 C106 106.70(17) . . ?
C109 C108 C107 118.66(19) . . ?
C109 C108 H108 120.7 . . ?
C107 C108 H108 120.7 . . ?
C108 C109 C110 120.89(19) . . ?
C108 C109 H109 119.6 . . ?
C110 C109 H109 119.6 . . ?
C111 C110 C109 121.17(19) . . ?
C111 C110 H110 119.4 . . ?
C109 C110 H110 119.4 . . ?
C110 C111 C112 117.83(19) . . ?
C110 C111 H111 121.1 . . ?
C112 C111 H111 121.1 . . ?
C111 C112 C107 121.39(18) . . ?
C111 C112 N1 127.72(18) . . ?
C107 C112 N1 110.88(17) . . ?
C202 C201 C206 121.84(18) . . ?
C202 C201 N2 127.58(19) . . ?
C206 C201 N2 110.59(17) . . ?
C203 C202 C201 117.8(2) . . ?
C203 C202 H202 121.1 . . ?
C201 C202 H202 121.1 . . ?
C202 C203 C204 121.1(2) . . ?
C202 C203 H203 119.5 . . ?
C204 C203 H203 119.5 . . ?
C205 C204 C203 121.06(19) . . ?
C205 C204 H204 119.5 . . ?
C203 C204 H204 119.5 . . ?
C204 C205 C206 118.8(2) . . ?
C204 C205 H205 120.6 . . ?
C206 C205 H205 120.6 . . ?
C205 C206 C201 119.45(19) . . ?
C205 C206 C207 133.8(2) . . ?
C201 C206 C207 106.73(17) . . ?
C208 C207 C212 119.84(18) . . ?
C208 C207 C206 133.45(19) . . ?
C212 C207 C206 106.67(17) . . ?
C209 C208 C207 118.9(2) . . ?
C209 C208 H208 120.6 . . ?
C207 C208 H208 120.6 . . ?
C208 C209 C210 120.5(2) . . ?
C208 C209 H209 119.7 . . ?
C210 C209 H209 119.7 . . ?
C211 C210 C209 121.28(19) . . ?
C211 C210 H210 119.4 . . ?
C209 C210 H210 119.4 . . ?
C210 C211 C212 118.04(19) . . ?
C210 C211 H211 121.0 . . ?
C212 C211 H211 121.0 . . ?
C211 C212 C207 121.40(18) . . ?
C211 C212 N2 127.64(18) . . ?
C207 C212 N2 110.94(16) . . ?

loop_
_geom_bond_atom_site_label_1
_geom_bond_atom_site_label_2
_geom_bond_distance
_geom_bond_site_symmetry_2
_geom_bond_publ_flag
Cu1 N1 1.8899(17) . ?
Cu1 N2 1.9177(16) 2_666 ?
Cu1 Cu2 2.6325(4) 2_666 ?
Cu1 Cu2 2.6643(4) . ?
Cu2 N2 1.8865(17) . ?
Cu2 N1 1.9141(17) . ?
N1 C112 1.417(2) . ?
N1 C101 1.420(3) . ?
N2 C212 1.421(2) . ?
N2 C201 1.421(2) . ?
C101 C102 1.396(3) . ?
C101 C106 1.407(3) . ?
C102 C103 1.385(3) . ?
C102 H102 0.9500 . ?
C103 C104 1.401(3) . ?
C103 H103 0.9500 . ?
C104 C105 1.383(3) . ?
C104 H104 0.9500 . ?
C105 C106 1.400(3) . ?
C105 H105 0.9500 . ?
C106 C107 1.448(3) . ?
C107 C108 1.397(3) . ?
C107 C112 1.406(3) . ?
C108 C109 1.388(3) . ?
C108 H108 0.9500 . ?
C109 C110 1.400(3) . ?
C109 H109 0.9500 . ?
C110 C111 1.390(3) . ?
C110 H110 0.9500 . ?
C111 C112 1.395(3) . ?
C111 H111 0.9500 . ?
C201 C202 1.393(3) . ?
C201 C206 1.406(3) . ?
C202 C203 1.387(3) . ?
C202 H202 0.9500 . ?
C203 C204 1.400(4) . ?
C203 H203 0.9500 . ?
C204 C205 1.383(3) . ?
C204 H204 0.9500 . ?
C205 C206 1.400(3) . ?
C205 H205 0.9500 . ?
C206 C207 1.448(3) . ?
C207 C208 1.399(3) . ?
C207 C212 1.400(3) . ?
C208 C209 1.392(3) . ?
C208 H208 0.9500 . ?
C209 C210 1.397(3) . ?
C209 H209 0.9500 . ?
C210 C211 1.387(3) . ?
C210 H210 0.9500 . ?
C211 C212 1.395(3) . ?
C211 H211 0.9500 . ?

loop_
_geom_torsion_atom_site_label_1
_geom_torsion_atom_site_label_2
_geom_torsion_atom_site_label_3
_geom_torsion_atom_site_label_4
_geom_torsion
_geom_torsion_site_symmetry_1
_geom_torsion_site_symmetry_2
_geom_torsion_site_symmetry_3
_geom_torsion_site_symmetry_4
_geom_torsion_publ_flag
Cu2 Cu1 N1 C112 -121.99(13) 2_666 . . . ?
Cu2 Cu1 N1 C112 -116.74(17) . . . . ?
Cu2 Cu1 N1 C101 104.88(14) 2_666 . . . ?
Cu2 Cu1 N1 C101 110.13(16) . . . . ?
Cu2 Cu1 N1 Cu2 -5.25(10) 2_666 . . . ?
Cu1 Cu2 N2 C212 -110.31(16) 2_666 . . . ?
Cu1 Cu2 N2 C212 -112.34(14) . . . . ?
Cu1 Cu2 N2 C201 112.81(16) 2_666 . . . ?
Cu1 Cu2 N2 C201 110.78(13) . . . . ?
Cu1 Cu2 N2 Cu1 -2.03(10) . . . 2_666 ?
C112 N1 C101 C102 -176.1(2) . . . . ?
Cu1 N1 C101 C102 -36.6(3) . . . . ?
Cu2 N1 C101 C102 62.7(2) . . . . ?
C112 N1 C101 C106 2.9(2) . . . . ?
Cu1 N1 C101 C106 142.46(14) . . . . ?
Cu2 N1 C101 C106 -118.30(15) . . . . ?
C106 C101 C102 C103 1.3(3) . . . . ?
N1 C101 C102 C103 -179.80(19) . . . . ?
C101 C102 C103 C104 0.3(3) . . . . ?
C102 C103 C104 C105 -1.0(4) . . . . ?
C103 C104 C105 C106 0.1(3) . . . . ?
C104 C105 C106 C101 1.4(3) . . . . ?
C104 C105 C106 C107 -177.5(2) . . . . ?
C102 C101 C106 C105 -2.2(3) . . . . ?
N1 C101 C106 C105 178.75(18) . . . . ?
C102 C101 C106 C107 177.05(18) . . . . ?
N1 C101 C106 C107 -2.0(2) . . . . ?
C105 C106 C107 C108 -1.4(4) . . . . ?
C101 C106 C107 C108 179.5(2) . . . . ?
C105 C106 C107 C112 179.4(2) . . . . ?
C101 C106 C107 C112 0.3(2) . . . . ?
C112 C107 C108 C109 -2.3(3) . . . . ?
C106 C107 C108 C109 178.6(2) . . . . ?
C107 C108 C109 C110 0.0(3) . . . . ?
C108 C109 C110 C111 1.7(3) . . . . ?
C109 C110 C111 C112 -1.1(3) . . . . ?
C110 C111 C112 C107 -1.2(3) . . . . ?
C110 C111 C112 N1 179.72(19) . . . . ?
C108 C107 C112 C111 3.0(3) . . . . ?
C106 C107 C112 C111 -177.75(18) . . . . ?
C108 C107 C112 N1 -177.83(18) . . . . ?
C106 C107 C112 N1 1.5(2) . . . . ?
C101 N1 C112 C111 176.51(19) . . . . ?
Cu1 N1 C112 C111 37.7(3) . . . . ?
Cu2 N1 C112 C111 -65.9(2) . . . . ?
C101 N1 C112 C107 -2.6(2) . . . . ?
Cu1 N1 C112 C107 -141.50(14) . . . . ?
Cu2 N1 C112 C107 114.97(15) . . . . ?
C212 N2 C201 C202 -177.9(2) . . . . ?
Cu2 N2 C201 C202 -34.3(3) . . . . ?
Cu1 N2 C201 C202 65.4(2) 2_666 . . . ?
C212 N2 C201 C206 2.2(2) . . . . ?
Cu2 N2 C201 C206 145.83(14) . . . . ?
Cu1 N2 C201 C206 -114.53(15) 2_666 . . . ?
C206 C201 C202 C203 0.2(3) . . . . ?
N2 C201 C202 C203 -179.65(19) . . . . ?
C201 C202 C203 C204 0.0(3) . . . . ?
C202 C203 C204 C205 0.5(3) . . . . ?
C203 C204 C205 C206 -1.2(3) . . . . ?
C204 C205 C206 C201 1.4(3) . . . . ?
C204 C205 C206 C207 -178.5(2) . . . . ?
C202 C201 C206 C205 -1.0(3) . . . . ?
N2 C201 C206 C205 178.94(18) . . . . ?
C202 C201 C206 C207 178.99(18) . . . . ?
N2 C201 C206 C207 -1.1(2) . . . . ?
C205 C206 C207 C208 -2.9(4) . . . . ?
C201 C206 C207 C208 177.2(2) . . . . ?
C205 C206 C207 C212 179.4(2) . . . . ?
C201 C206 C207 C212 -0.5(2) . . . . ?
C212 C207 C208 C209 -1.3(3) . . . . ?
C206 C207 C208 C209 -178.7(2) . . . . ?
C207 C208 C209 C210 -0.4(3) . . . . ?
C208 C209 C210 C211 1.1(3) . . . . ?
C209 C210 C211 C212 -0.1(3) . . . . ?
C210 C211 C212 C207 -1.6(3) . . . . ?
C210 C211 C212 N2 176.54(19) . . . . ?
C208 C207 C212 C211 2.3(3) . . . . ?
C206 C207 C212 C211 -179.66(18) . . . . ?
C208 C207 C212 N2 -176.11(18) . . . . ?
C206 C207 C212 N2 2.0(2) . . . . ?
C201 N2 C212 C211 179.16(19) . . . . ?
Cu2 N2 C212 C211 37.0(3) . . . . ?
Cu1 N2 C212 C211 -62.3(2) 2_666 . . . ?
C201 N2 C212 C207 -2.6(2) . . . . ?
Cu2 N2 C212 C207 -144.75(14) . . . . ?
Cu1 N2 C212 C207 115.96(14) 2_666 . . . ?
